data_7001101
loop_
_publ_author_name
'Hirano, Masafumi'
'Izhab, Izirwan Bin'
'Kurata, Naoki'
'Koizumi, Kaori'
'Komine, Nobuyuki'
'Komiya, Sanshiro'

_publ_section_title
;
 Reaction of an oxaruthenacycle with DMAD. Stoichiometric
 transformations of 2,6-xylenol to allylic phenols and benzopyrans via
 sp3 C--H bond cleavage reaction
;
_journal_issue 17
_journal_name_full 'Dalton Transactions'
_journal_page_first 3270
_journal_page_last 3279
_journal_paper_doi 10.1039/b821179e
_journal_year 2009
_chemical_formula_moiety 'C24 H43 Cl2 O5 P3 Ru '
_chemical_formula_sum 'C24 H43 Cl2 O5 P3 Ru'
_chemical_formula_weight 676.50
_space_group_IT_number 33
_symmetry_cell_setting orthorhombic
_symmetry_Int_Tables_number 33
_symmetry_space_group_name_Hall 'P 2c -2n'
_symmetry_space_group_name_H-M 'P n a 21'
_cell_angle_alpha 90.0000
_cell_angle_beta 90.0000
_cell_angle_gamma 90.0000
_cell_formula_units_Z 4
_cell_length_a 17.068(3)
_cell_length_b 13.970(3)
_cell_length_c 13.023(3)
_cell_measurement_reflns_used 23
_cell_measurement_temperature 200.0
_cell_measurement_theta_max 17.3
_cell_measurement_theta_min 15.1
_cell_volume 3105.2(11)
_computing_cell_refinement WinAFC
_computing_data_collection WinAFC
_computing_data_reduction CrystalStructure
_computing_publication_material 'CrystalStructure 3.8'
_computing_structure_refinement SHELXL
_computing_structure_solution SIR92
_diffrn_measured_fraction_theta_full 0.999
_diffrn_measured_fraction_theta_max 0.999
_diffrn_measurement_device_type 'Rigaku AFC7R'
_diffrn_measurement_method \w-2\q
_diffrn_radiation_type 'Mo K\a'
_diffrn_radiation_wavelength 0.71069
_diffrn_reflns_av_R_equivalents 0.028
_diffrn_reflns_limit_h_max 12
_diffrn_reflns_limit_h_min -22
_diffrn_reflns_limit_k_max 18
_diffrn_reflns_limit_k_min -10
_diffrn_reflns_limit_l_max 9
_diffrn_reflns_limit_l_min -16
_diffrn_reflns_number 6016
_diffrn_reflns_theta_full 27.49
_diffrn_reflns_theta_max 27.49
_diffrn_standards_decay_% 0.00
_diffrn_standards_interval_count 0
_diffrn_standards_number 3
_exptl_absorpt_coefficient_mu 0.862
_exptl_absorpt_correction_T_max 0.917
_exptl_absorpt_correction_T_min 0.738
_exptl_absorpt_correction_type psi-scan
_exptl_absorpt_process_details '(North, Phillips & Mathews, 1968)'
_exptl_crystal_colour 'pale yellow'
_exptl_crystal_density_diffrn 1.447
_exptl_crystal_density_method 'not measured'
_exptl_crystal_description block
_exptl_crystal_F_000 1400.00
_exptl_crystal_size_max 0.35
_exptl_crystal_size_mid 0.20
_exptl_crystal_size_min 0.10
_refine_diff_density_max 0.45
_refine_diff_density_min -0.50
_refine_ls_abs_structure_details 'Flack, H. D. (1983), Acta Cryst. A39, 876-881. 560 Friedel Pairs'
_refine_ls_abs_structure_Flack -0.06(3)
_refine_ls_extinction_method none
_refine_ls_goodness_of_fit_ref 1.025
_refine_ls_hydrogen_treatment refall
_refine_ls_number_parameters 329
_refine_ls_number_reflns 4281
_refine_ls_R_factor_gt 0.0318
_refine_ls_shift/su_max 0.0010
_refine_ls_structure_factor_coef Fsqd
_refine_ls_weighting_details 'w = 1/[\s^2^(Fo^2^)+(0.0338P)^2^+0.3405P] where P=(Fo^2^+2Fc^2^)/3'
_refine_ls_weighting_scheme calc
_refine_ls_wR_factor_ref 0.0810
_reflns_number_gt 3035
_reflns_number_total 4281
_reflns_threshold_expression F^2^>2.0\s(F^2^)
_cod_data_source_file b821179e.txt
_cod_data_source_block '_IZI0211'
_cod_original_cell_volume 3105.1(10)
_cod_original_formula_sum 'C24 H43 Cl2 O5 P3 Ru '
_cod_database_code 7001101

loop_
_symmetry_equiv_pos_site_id
_symmetry_equiv_pos_as_xyz
1 +X,+Y,+Z
2 1/2-X,1/2+Y,1/2+Z
3 1/2+X,1/2-Y,+Z
4 -X,-Y,1/2+Z

loop_
_atom_site_label
_atom_site_type_symbol
_atom_site_fract_x
_atom_site_fract_y
_atom_site_fract_z
_atom_site_U_iso_or_equiv
_atom_site_adp_type
_atom_site_occupancy
_atom_site_symmetry_multiplicity
_atom_site_calc_flag
_atom_site_refinement_flags
_atom_site_disorder_assembly
_atom_site_disorder_group
Ru(1) Ru 0.22487(2) 0.77323(3) 0.70087(4) 0.02364(10) Uani 1.00 1 d . . .
Cl(1) Cl 0.22209(15) 0.8246(2) 1.27422(18) 0.0884(7) Uani 1.00 1 d . . .
Cl(2) Cl 0.37877(13) 0.75384(17) 1.23643(19) 0.0822(7) Uani 1.00 1 d . . .
P(1) P 0.31379(9) 0.67589(12) 0.61342(13) 0.0320(3) Uani 1.00 1 d . . .
P(2) P 0.23864(9) 0.91555(11) 0.60968(13) 0.0322(3) Uani 1.00 1 d . . .
P(3) P 0.31883(9) 0.81717(13) 0.81867(13) 0.0325(3) Uani 1.00 1 d . . .
O(1) O 0.1484(2) 0.7344(3) 0.5772(3) 0.0334(12) Uani 1.00 1 d . . .
O(2) O 0.2024(2) 0.7089(3) 0.9844(3) 0.0480(12) Uani 1.00 1 d . . .
O(3) O 0.0755(2) 0.7471(3) 0.9741(3) 0.0475(12) Uani 1.00 1 d . . .
O(4) O 0.1144(2) 0.9297(3) 0.9010(3) 0.0473(12) Uani 1.00 1 d . . .
O(5) O 0.0328(2) 0.9508(2) 0.7680(3) 0.0405(11) Uani 1.00 1 d . . .
C(1) C 0.1093(3) 0.6525(4) 0.5900(5) 0.0348(15) Uani 1.00 1 d . . .
C(2) C 0.0638(3) 0.6142(4) 0.5096(5) 0.0412(16) Uani 1.00 1 d . . .
C(3) C 0.0286(3) 0.5263(5) 0.5256(6) 0.054(2) Uani 1.00 1 d . . .
C(4) C 0.0368(3) 0.4763(5) 0.6148(7) 0.058(2) Uani 1.00 1 d . . .
C(5) C 0.0803(3) 0.5148(4) 0.6949(7) 0.0454(15) Uani 1.00 1 d . . .
C(6) C 0.1167(2) 0.6035(3) 0.6841(5) 0.0315(15) Uani 1.00 1 d . . .
C(7) C 0.0574(4) 0.6658(6) 0.4110(5) 0.068(2) Uani 1.00 1 d . . .
C(8) C 0.1617(3) 0.6466(4) 0.7688(4) 0.0300(13) Uani 1.00 1 d . . .
C(9) C 0.1400(3) 0.7317(4) 0.8202(5) 0.0254(15) Uani 1.00 1 d . . .
C(10) C 0.1068(3) 0.8115(4) 0.7672(4) 0.0283(13) Uani 1.00 1 d . . .
C(11) C 0.1472(3) 0.7298(4) 0.9340(5) 0.0379(15) Uani 1.00 1 d . . .
C(12) C 0.0739(4) 0.7604(5) 1.0839(5) 0.067(2) Uani 1.00 1 d . . .
C(13) C 0.0877(3) 0.9006(4) 0.8212(5) 0.0335(14) Uani 1.00 1 d . . .
C(14) C 0.0073(3) 1.0390(4) 0.8144(6) 0.057(2) Uani 1.00 1 d . . .
C(15) C 0.3197(4) 0.5534(4) 0.6609(5) 0.063(2) Uani 1.00 1 d . . .
C(16) C 0.2877(3) 0.6529(5) 0.4826(5) 0.0507(19) Uani 1.00 1 d . . .
C(17) C 0.4185(3) 0.6999(5) 0.5973(5) 0.0489(18) Uani 1.00 1 d . . .
C(18) C 0.1540(4) 0.9367(5) 0.5279(5) 0.056(2) Uani 1.00 1 d . . .
C(19) C 0.3188(4) 0.9342(5) 0.5194(4) 0.0462(18) Uani 1.00 1 d . . .
C(20) C 0.2419(4) 1.0280(4) 0.6807(5) 0.055(2) Uani 1.00 1 d . . .
C(21) C 0.3680(3) 0.7199(4) 0.8880(5) 0.0493(18) Uani 1.00 1 d . . .
C(22) C 0.4060(3) 0.8814(4) 0.7731(5) 0.0447(17) Uani 1.00 1 d . . .
C(23) C 0.2930(3) 0.8992(5) 0.9220(4) 0.0426(17) Uani 1.00 1 d . . .
C(24) C 0.2955(4) 0.8074(5) 1.1822(6) 0.062(2) Uani 1.00 1 d . . .
H(1) H -0.0026 0.4998 0.4723 0.065 Uiso 1.00 1 c R . .
H(2) H 0.0129 0.4152 0.6221 0.070 Uiso 1.00 1 c R . .
H(3) H 0.0852 0.4804 0.7575 0.054 Uiso 1.00 1 c R . .
H(4) H 0.0398 0.7315 0.4236 0.081 Uiso 1.00 1 c R . .
H(5) H 0.0195 0.6331 0.3666 0.081 Uiso 1.00 1 c R . .
H(6) H 0.1087 0.6670 0.3772 0.081 Uiso 1.00 1 c R . .
H(7) H 0.1950 0.6014 0.8092 0.036 Uiso 1.00 1 c R . .
H(8) H 0.0632 0.7912 0.7207 0.034 Uiso 1.00 1 c R . .
H(9) H 0.0982 0.7051 1.1176 0.081 Uiso 1.00 1 c R . .
H(10) H 0.0194 0.7665 1.1069 0.081 Uiso 1.00 1 c R . .
H(11) H 0.1029 0.8186 1.1019 0.081 Uiso 1.00 1 c R . .
H(12) H -0.0116 1.0263 0.8842 0.069 Uiso 1.00 1 c R . .
H(13) H -0.0352 1.0667 0.7734 0.069 Uiso 1.00 1 c R . .
H(14) H 0.0512 1.0840 0.8172 0.069 Uiso 1.00 1 c R . .
H(15) H 0.3382 0.5539 0.7321 0.076 Uiso 1.00 1 c R . .
H(16) H 0.3564 0.5169 0.6183 0.076 Uiso 1.00 1 c R . .
H(17) H 0.2678 0.5237 0.6577 0.076 Uiso 1.00 1 c R . .
H(18) H 0.2352 0.6245 0.4800 0.061 Uiso 1.00 1 c R . .
H(19) H 0.3256 0.6085 0.4522 0.061 Uiso 1.00 1 c R . .
H(20) H 0.2879 0.7131 0.4440 0.061 Uiso 1.00 1 c R . .
H(21) H 0.4256 0.7628 0.5654 0.059 Uiso 1.00 1 c R . .
H(22) H 0.4418 0.6505 0.5534 0.059 Uiso 1.00 1 c R . .
H(23) H 0.4442 0.6992 0.6646 0.059 Uiso 1.00 1 c R . .
H(24) H 0.1456 0.8810 0.4835 0.067 Uiso 1.00 1 c R . .
H(25) H 0.1634 0.9934 0.4853 0.067 Uiso 1.00 1 c R . .
H(26) H 0.1076 0.9471 0.5706 0.067 Uiso 1.00 1 c R . .
H(27) H 0.3689 0.9292 0.5557 0.055 Uiso 1.00 1 c R . .
H(28) H 0.3141 0.9979 0.4885 0.055 Uiso 1.00 1 c R . .
H(29) H 0.3164 0.8855 0.4653 0.055 Uiso 1.00 1 c R . .
H(30) H 0.2001 1.0287 0.7322 0.067 Uiso 1.00 1 c R . .
H(31) H 0.2347 1.0816 0.6331 0.067 Uiso 1.00 1 c R . .
H(32) H 0.2928 1.0341 0.7150 0.067 Uiso 1.00 1 c R . .
H(33) H 0.3287 0.6802 0.9226 0.059 Uiso 1.00 1 c R . .
H(34) H 0.4039 0.7470 0.9390 0.059 Uiso 1.00 1 c R . .
H(35) H 0.3976 0.6805 0.8393 0.059 Uiso 1.00 1 c R . .
H(36) H 0.4290 0.8469 0.7150 0.054 Uiso 1.00 1 c R . .
H(37) H 0.4445 0.8857 0.8288 0.054 Uiso 1.00 1 c R . .
H(38) H 0.3911 0.9460 0.7513 0.054 Uiso 1.00 1 c R . .
H(39) H 0.2722 0.9587 0.8928 0.051 Uiso 1.00 1 c R . .
H(40) H 0.3397 0.9135 0.9630 0.051 Uiso 1.00 1 c R . .
H(41) H 0.2531 0.8696 0.9659 0.051 Uiso 1.00 1 c R . .
H(42) H 0.3101 0.8699 1.1519 0.075 Uiso 1.00 1 c R . .
H(43) H 0.2752 0.7661 1.1264 0.075 Uiso 1.00 1 c R . .

loop_
_atom_site_aniso_label
_atom_site_aniso_U_11
_atom_site_aniso_U_22
_atom_site_aniso_U_33
_atom_site_aniso_U_12
_atom_site_aniso_U_13
_atom_site_aniso_U_23
Ru(1) 0.01754(17) 0.02320(18) 0.03017(19) -0.00172(19) -0.0024(2) 0.0009(3)
Cl(1) 0.0849(16) 0.116(2) 0.0646(13) 0.0314(15) -0.0016(12) 0.0165(14)
Cl(2) 0.0661(14) 0.0846(14) 0.0959(19) 0.0066(11) 0.0099(12) 0.0266(12)
P(1) 0.0220(7) 0.0284(8) 0.0457(9) 0.0024(7) 0.0002(7) 0.0021(8)
P(2) 0.0336(9) 0.0278(7) 0.0351(8) -0.0007(6) -0.0004(7) 0.0051(7)
P(3) 0.0233(7) 0.0396(9) 0.0347(8) -0.0086(7) -0.0049(7) 0.0027(8)
O(1) 0.030(2) 0.030(2) 0.040(2) -0.005(2) -0.007(2) -0.005(2)
O(2) 0.041(2) 0.061(3) 0.042(2) -0.003(2) -0.002(2) 0.013(2)
O(3) 0.034(2) 0.066(3) 0.043(2) -0.009(2) 0.010(2) -0.003(2)
O(4) 0.045(2) 0.040(2) 0.057(3) 0.007(2) -0.007(2) -0.015(2)
O(5) 0.036(2) 0.032(2) 0.054(2) 0.011(2) -0.002(2) -0.004(2)
C(1) 0.019(2) 0.036(3) 0.050(4) 0.002(2) -0.000(2) -0.018(3)
C(2) 0.026(3) 0.044(4) 0.053(4) 0.004(3) -0.002(3) -0.021(3)
C(3) 0.021(3) 0.052(5) 0.089(6) -0.002(3) 0.001(3) -0.036(4)
C(4) 0.030(3) 0.034(3) 0.110(6) -0.009(3) 0.021(4) -0.035(4)
C(5) 0.024(2) 0.033(3) 0.079(4) -0.001(2) 0.017(4) -0.010(5)
C(6) 0.018(2) 0.028(2) 0.048(4) -0.004(2) 0.002(2) -0.015(3)
C(7) 0.038(4) 0.092(6) 0.072(5) 0.004(4) -0.018(4) -0.038(5)
C(8) 0.023(3) 0.027(3) 0.040(3) 0.000(2) 0.009(2) 0.005(2)
C(9) 0.014(3) 0.029(3) 0.033(3) -0.006(2) 0.002(2) 0.003(3)
C(10) 0.013(2) 0.032(3) 0.041(3) -0.004(2) -0.000(2) -0.005(2)
C(11) 0.028(3) 0.037(3) 0.049(4) -0.012(3) 0.002(3) -0.001(3)
C(12) 0.057(5) 0.097(6) 0.048(4) -0.024(4) 0.026(4) -0.001(4)
C(13) 0.028(3) 0.034(3) 0.038(3) -0.004(2) 0.002(3) -0.005(3)
C(14) 0.044(4) 0.037(3) 0.091(6) 0.018(3) 0.002(4) -0.017(4)
C(15) 0.053(4) 0.036(4) 0.100(6) 0.012(3) 0.024(4) 0.022(3)
C(16) 0.040(4) 0.054(4) 0.059(4) 0.010(3) 0.001(3) -0.015(4)
C(17) 0.030(3) 0.053(4) 0.064(5) 0.004(3) 0.004(3) -0.011(3)
C(18) 0.059(5) 0.051(4) 0.059(5) 0.008(3) -0.005(4) 0.025(3)
C(19) 0.050(4) 0.047(4) 0.042(4) -0.012(3) 0.005(3) 0.015(3)
C(20) 0.087(5) 0.024(3) 0.055(5) -0.006(3) 0.005(4) 0.003(3)
C(21) 0.029(3) 0.057(4) 0.062(4) -0.001(3) -0.016(3) 0.011(4)
C(22) 0.033(3) 0.060(4) 0.041(3) -0.021(3) -0.002(3) 0.002(3)
C(23) 0.035(3) 0.057(4) 0.036(3) -0.016(3) -0.006(2) -0.005(3)
C(24) 0.081(5) 0.056(4) 0.050(5) -0.012(4) -0.012(4) -0.000(4)

loop_
_atom_type_symbol
_atom_type_description
_atom_type_scat_dispersion_real
_atom_type_scat_dispersion_imag
_atom_type_scat_source
Ru Ru -1.259 0.836
;
International Tables for Crystallography
(1992, Vol. C, Tables 4.2.6.8 and 6.1.1.4)
;
P P 0.102 0.094
;
International Tables for Crystallography
(1992, Vol. C, Tables 4.2.6.8 and 6.1.1.4)
;
O O 0.011 0.006
;
International Tables for Crystallography
(1992, Vol. C, Tables 4.2.6.8 and 6.1.1.4)
;
C C 0.003 0.002
;
International Tables for Crystallography
(1992, Vol. C, Tables 4.2.6.8 and 6.1.1.4)
;
H H 0.000 0.000
;
International Tables for Crystallography
(1992, Vol. C, Table 6.1.1.4)
;
Cl Cl 0.148 0.159
;
International Tables for Crystallography
(1992, Vol. C, Tables 4.2.6.8 and 6.1.1.4)
;

loop_
_geom_angle_atom_site_label_1
_geom_angle_atom_site_label_2
_geom_angle_atom_site_label_3
_geom_angle
_geom_angle_publ_flag
_geom_angle_site_symmetry_1
_geom_angle_site_symmetry_2
_geom_angle_site_symmetry_3
P(1) Ru(1) P(2) 100.55(5) yes . . .
P(1) Ru(1) P(3) 91.58(5) yes . . .
P(1) Ru(1) O(1) 83.22(13) yes . . .
P(1) Ru(1) C(8) 92.62(15) yes . . .
P(1) Ru(1) C(9) 128.20(17) yes . . .
P(1) Ru(1) C(10) 154.86(15) yes . . .
P(2) Ru(1) P(3) 92.40(6) yes . . .
P(2) Ru(1) O(1) 83.94(13) yes . . .
P(2) Ru(1) C(8) 156.83(14) yes . . .
P(2) Ru(1) C(9) 130.66(17) yes . . .
P(2) Ru(1) C(10) 94.76(15) yes . . .
P(3) Ru(1) O(1) 172.96(13) yes . . .
P(3) Ru(1) C(8) 106.33(15) yes . . .
P(3) Ru(1) C(9) 93.32(17) yes . . .
P(3) Ru(1) C(10) 107.69(15) yes . . .
O(1) Ru(1) C(8) 78.74(19) yes . . .
O(1) Ru(1) C(9) 93.6(2) yes . . .
O(1) Ru(1) C(10) 78.67(19) yes . . .
C(8) Ru(1) C(9) 37.0(2) yes . . .
C(8) Ru(1) C(10) 66.9(2) yes . . .
C(9) Ru(1) C(10) 37.4(2) yes . . .
Ru(1) P(1) C(15) 114.7(2) yes . . .
Ru(1) P(1) C(16) 114.0(2) yes . . .
Ru(1) P(1) C(17) 125.7(2) yes . . .
C(15) P(1) C(16) 99.7(3) yes . . .
C(15) P(1) C(17) 99.0(3) yes . . .
C(16) P(1) C(17) 99.6(3) yes . . .
Ru(1) P(2) C(18) 110.9(2) yes . . .
Ru(1) P(2) C(19) 121.8(2) yes . . .
Ru(1) P(2) C(20) 118.7(2) yes . . .
C(18) P(2) C(19) 101.2(3) yes . . .
C(18) P(2) C(20) 100.5(3) yes . . .
C(19) P(2) C(20) 100.4(3) yes . . .
Ru(1) P(3) C(21) 116.7(2) yes . . .
Ru(1) P(3) C(22) 118.7(2) yes . . .
Ru(1) P(3) C(23) 119.4(2) yes . . .
C(21) P(3) C(22) 98.6(2) yes . . .
C(21) P(3) C(23) 102.3(3) yes . . .
C(22) P(3) C(23) 97.3(3) yes . . .
Ru(1) O(1) C(1) 115.3(3) yes . . .
C(11) O(3) C(12) 115.1(5) yes . . .
C(13) O(5) C(14) 115.8(4) yes . . .
O(1) C(1) C(2) 120.5(5) yes . . .
O(1) C(1) C(6) 118.7(5) yes . . .
C(2) C(1) C(6) 120.8(5) yes . . .
C(1) C(2) C(3) 117.7(6) yes . . .
C(1) C(2) C(7) 120.1(6) yes . . .
C(3) C(2) C(7) 122.2(6) yes . . .
C(2) C(3) C(4) 122.6(7) yes . . .
C(3) C(4) C(5) 119.8(6) yes . . .
C(4) C(5) C(6) 120.5(7) yes . . .
C(1) C(6) C(5) 118.6(6) yes . . .
C(1) C(6) C(8) 120.0(5) yes . . .
C(5) C(6) C(8) 121.4(6) yes . . .
Ru(1) C(8) C(6) 106.0(3) yes . . .
Ru(1) C(8) C(9) 69.6(3) yes . . .
C(6) C(8) C(9) 124.3(5) yes . . .
Ru(1) C(9) C(8) 73.5(3) yes . . .
Ru(1) C(9) C(10) 73.4(3) yes . . .
Ru(1) C(9) C(11) 130.8(4) yes . . .
C(8) C(9) C(10) 122.0(5) yes . . .
C(8) C(9) C(11) 115.8(5) yes . . .
C(10) C(9) C(11) 121.9(5) yes . . .
Ru(1) C(10) C(9) 69.2(3) yes . . .
Ru(1) C(10) C(13) 125.7(3) yes . . .
C(9) C(10) C(13) 121.2(5) yes . . .
O(2) C(11) O(3) 123.3(6) yes . . .
O(2) C(11) C(9) 128.5(6) yes . . .
O(3) C(11) C(9) 107.9(5) yes . . .
O(4) C(13) O(5) 121.7(5) yes . . .
O(4) C(13) C(10) 128.0(5) yes . . .
O(5) C(13) C(10) 110.3(5) yes . . .
Cl(1) C(24) Cl(2) 111.3(4) yes . . .
C(2) C(3) H(1) 118.7 no . . .
C(4) C(3) H(1) 118.7 no . . .
C(3) C(4) H(2) 120.1 no . . .
C(5) C(4) H(2) 120.1 no . . .
C(4) C(5) H(3) 119.7 no . . .
C(6) C(5) H(3) 119.7 no . . .
C(2) C(7) H(4) 109.5 no . . .
C(2) C(7) H(5) 109.5 no . . .
C(2) C(7) H(6) 109.5 no . . .
H(4) C(7) H(5) 109.5 no . . .
H(4) C(7) H(6) 109.5 no . . .
H(5) C(7) H(6) 109.5 no . . .
Ru(1) C(8) H(7) 115.5 no . . .
C(6) C(8) H(7) 115.6 no . . .
C(9) C(8) H(7) 115.5 no . . .
Ru(1) C(10) H(8) 111.4 no . . .
C(9) C(10) H(8) 111.5 no . . .
C(13) C(10) H(8) 111.5 no . . .
O(3) C(12) H(9) 109.5 no . . .
O(3) C(12) H(10) 109.5 no . . .
O(3) C(12) H(11) 109.5 no . . .
H(9) C(12) H(10) 109.5 no . . .
H(9) C(12) H(11) 109.5 no . . .
H(10) C(12) H(11) 109.5 no . . .
O(5) C(14) H(12) 109.5 no . . .
O(5) C(14) H(13) 109.5 no . . .
O(5) C(14) H(14) 109.5 no . . .
H(12) C(14) H(13) 109.5 no . . .
H(12) C(14) H(14) 109.5 no . . .
H(13) C(14) H(14) 109.5 no . . .
P(1) C(15) H(15) 109.5 no . . .
P(1) C(15) H(16) 109.5 no . . .
P(1) C(15) H(17) 109.5 no . . .
H(15) C(15) H(16) 109.5 no . . .
H(15) C(15) H(17) 109.5 no . . .
H(16) C(15) H(17) 109.5 no . . .
P(1) C(16) H(18) 109.5 no . . .
P(1) C(16) H(19) 109.5 no . . .
P(1) C(16) H(20) 109.5 no . . .
H(18) C(16) H(19) 109.5 no . . .
H(18) C(16) H(20) 109.5 no . . .
H(19) C(16) H(20) 109.5 no . . .
P(1) C(17) H(21) 109.5 no . . .
P(1) C(17) H(22) 109.5 no . . .
P(1) C(17) H(23) 109.5 no . . .
H(21) C(17) H(22) 109.5 no . . .
H(21) C(17) H(23) 109.5 no . . .
H(22) C(17) H(23) 109.5 no . . .
P(2) C(18) H(24) 109.5 no . . .
P(2) C(18) H(25) 109.5 no . . .
P(2) C(18) H(26) 109.5 no . . .
H(24) C(18) H(25) 109.5 no . . .
H(24) C(18) H(26) 109.5 no . . .
H(25) C(18) H(26) 109.5 no . . .
P(2) C(19) H(27) 109.5 no . . .
P(2) C(19) H(28) 109.5 no . . .
P(2) C(19) H(29) 109.5 no . . .
H(27) C(19) H(28) 109.5 no . . .
H(27) C(19) H(29) 109.5 no . . .
H(28) C(19) H(29) 109.5 no . . .
P(2) C(20) H(30) 109.5 no . . .
P(2) C(20) H(31) 109.5 no . . .
P(2) C(20) H(32) 109.5 no . . .
H(30) C(20) H(31) 109.5 no . . .
H(30) C(20) H(32) 109.5 no . . .
H(31) C(20) H(32) 109.5 no . . .
P(3) C(21) H(33) 109.5 no . . .
P(3) C(21) H(34) 109.5 no . . .
P(3) C(21) H(35) 109.5 no . . .
H(33) C(21) H(34) 109.5 no . . .
H(33) C(21) H(35) 109.5 no . . .
H(34) C(21) H(35) 109.5 no . . .
P(3) C(22) H(36) 109.5 no . . .
P(3) C(22) H(37) 109.5 no . . .
P(3) C(22) H(38) 109.5 no . . .
H(36) C(22) H(37) 109.5 no . . .
H(36) C(22) H(38) 109.5 no . . .
H(37) C(22) H(38) 109.5 no . . .
P(3) C(23) H(39) 109.5 no . . .
P(3) C(23) H(40) 109.5 no . . .
P(3) C(23) H(41) 109.5 no . . .
H(39) C(23) H(40) 109.5 no . . .
H(39) C(23) H(41) 109.5 no . . .
H(40) C(23) H(41) 109.5 no . . .
Cl(1) C(24) H(42) 109.4 no . . .
Cl(1) C(24) H(43) 109.4 no . . .
Cl(2) C(24) H(42) 109.4 no . . .
Cl(2) C(24) H(43) 109.4 no . . .
H(42) C(24) H(43) 108.0 no . . .

loop_
_geom_bond_atom_site_label_1
_geom_bond_atom_site_label_2
_geom_bond_distance
_geom_bond_publ_flag
_geom_bond_site_symmetry_1
_geom_bond_site_symmetry_2
Ru(1) P(1) 2.3344(16) yes . .
Ru(1) P(2) 2.3277(16) yes . .
Ru(1) P(3) 2.3026(16) yes . .
Ru(1) O(1) 2.144(4) yes . .
Ru(1) C(8) 2.252(5) yes . .
Ru(1) C(9) 2.202(6) yes . .
Ru(1) C(10) 2.257(5) yes . .
Cl(1) C(24) 1.750(7) yes . .
Cl(2) C(24) 1.754(7) yes . .
P(1) C(15) 1.822(6) yes . .
P(1) C(16) 1.790(7) yes . .
P(1) C(17) 1.830(6) yes . .
P(2) C(18) 1.819(7) yes . .
P(2) C(19) 1.823(6) yes . .
P(2) C(20) 1.823(6) yes . .
P(3) C(21) 1.834(6) yes . .
P(3) C(22) 1.836(6) yes . .
P(3) C(23) 1.822(6) yes . .
O(1) C(1) 1.335(7) yes . .
O(2) C(11) 1.185(7) yes . .
O(3) C(11) 1.353(7) yes . .
O(3) C(12) 1.442(8) yes . .
O(4) C(13) 1.206(7) yes . .
O(5) C(13) 1.360(7) yes . .
O(5) C(14) 1.440(7) yes . .
C(1) C(2) 1.409(9) yes . .
C(1) C(6) 1.409(9) yes . .
C(2) C(3) 1.383(9) yes . .
C(2) C(7) 1.477(10) yes . .
C(3) C(4) 1.362(12) yes . .
C(4) C(5) 1.389(12) yes . .
C(5) C(6) 1.394(7) yes . .
C(6) C(8) 1.472(8) yes . .
C(8) C(9) 1.413(8) yes . .
C(9) C(10) 1.429(8) yes . .
C(9) C(11) 1.486(9) yes . .
C(10) C(13) 1.466(8) yes . .
C(3) H(1) 0.950 no . .
C(4) H(2) 0.950 no . .
C(5) H(3) 0.950 no . .
C(7) H(4) 0.980 no . .
C(7) H(5) 0.980 no . .
C(7) H(6) 0.980 no . .
C(8) H(7) 1.000 no . .
C(10) H(8) 1.000 no . .
C(12) H(9) 0.980 no . .
C(12) H(10) 0.980 no . .
C(12) H(11) 0.980 no . .
C(14) H(12) 0.980 no . .
C(14) H(13) 0.980 no . .
C(14) H(14) 0.980 no . .
C(15) H(15) 0.980 no . .
C(15) H(16) 0.980 no . .
C(15) H(17) 0.980 no . .
C(16) H(18) 0.980 no . .
C(16) H(19) 0.980 no . .
C(16) H(20) 0.980 no . .
C(17) H(21) 0.980 no . .
C(17) H(22) 0.980 no . .
C(17) H(23) 0.980 no . .
C(18) H(24) 0.980 no . .
C(18) H(25) 0.980 no . .
C(18) H(26) 0.980 no . .
C(19) H(27) 0.980 no . .
C(19) H(28) 0.980 no . .
C(19) H(29) 0.980 no . .
C(20) H(30) 0.980 no . .
C(20) H(31) 0.980 no . .
C(20) H(32) 0.980 no . .
C(21) H(33) 0.980 no . .
C(21) H(34) 0.980 no . .
C(21) H(35) 0.980 no . .
C(22) H(36) 0.980 no . .
C(22) H(37) 0.980 no . .
C(22) H(38) 0.980 no . .
C(23) H(39) 0.980 no . .
C(23) H(40) 0.980 no . .
C(23) H(41) 0.980 no . .
C(24) H(42) 0.990 no . .
C(24) H(43) 0.990 no . .

loop_
_geom_contact_atom_site_label_1
_geom_contact_atom_site_label_2
_geom_contact_distance
_geom_contact_publ_flag
_geom_contact_site_symmetry_1
_geom_contact_site_symmetry_2
Cl(1) C(15) 3.593(7) ? . 2_555
O(2) C(24) 3.324(9) ? . .
C(5) C(22) 3.462(8) ? . 3_465
C(5) C(24) 3.595(9) ? . 2_544
C(15) Cl(1) 3.593(7) ? . 2_544
C(22) C(5) 3.462(8) ? . 3_565
C(24) O(2) 3.324(9) ? . .
C(24) C(5) 3.595(9) ? . 2_555
Cl(1) H(6) 3.223 ? . 1_556
Cl(1) H(9) 3.380 ? . .
Cl(1) H(11) 3.031 ? . .
Cl(1) H(13) 3.532 ? . 4_575
Cl(1) H(15) 3.409 ? . 2_555
Cl(1) H(17) 3.173 ? . 2_555
Cl(1) H(20) 2.929 ? . 1_556
Cl(1) H(24) 3.123 ? . 1_556
Cl(1) H(29) 3.084 ? . 1_556
Cl(2) H(2) 3.274 ? . 2_555
Cl(2) H(3) 3.236 ? . 2_555
Cl(2) H(5) 3.338 ? . 3_566
Cl(2) H(10) 2.948 ? . 3_565
Cl(2) H(14) 2.857 ? . 2_545
Cl(2) H(19) 3.584 ? . 1_556
Cl(2) H(20) 3.168 ? . 1_556
Cl(2) H(30) 3.422 ? . 2_545
Cl(2) H(31) 3.369 ? . 2_545
O(2) H(28) 2.961 ? . 2_545
O(2) H(31) 2.840 ? . 2_545
O(2) H(43) 2.367 ? . .
O(3) H(2) 3.337 ? . 4_565
O(3) H(34) 2.966 ? . 3_465
O(3) H(37) 3.468 ? . 3_465
O(4) H(16) 3.121 ? . 2_555
O(4) H(19) 2.781 ? . 2_555
O(5) H(15) 3.354 ? . 3_465
O(5) H(22) 3.496 ? . 3_465
O(5) H(23) 2.913 ? . 3_465
O(5) H(35) 3.090 ? . 3_465
C(1) H(21) 3.367 ? . 3_465
C(1) H(36) 3.481 ? . 3_465
C(2) H(21) 3.007 ? . 3_465
C(2) H(27) 3.434 ? . 3_465
C(2) H(36) 3.570 ? . 3_465
C(2) H(40) 3.308 ? . 2_544
C(3) H(21) 3.469 ? . 3_465
C(3) H(27) 2.823 ? . 3_465
C(3) H(36) 3.480 ? . 3_465
C(3) H(37) 3.262 ? . 2_544
C(3) H(40) 2.864 ? . 2_544
C(4) H(9) 3.425 ? . 4_564
C(4) H(10) 3.527 ? . 4_564
C(4) H(27) 3.248 ? . 3_465
C(4) H(36) 3.346 ? . 3_465
C(4) H(38) 3.244 ? . 3_465
C(4) H(40) 3.019 ? . 2_544
C(4) H(42) 3.045 ? . 2_544
C(5) H(5) 3.489 ? . 4_565
C(5) H(36) 3.235 ? . 3_465
C(5) H(37) 3.217 ? . 3_465
C(5) H(38) 3.356 ? . 3_465
C(5) H(42) 2.813 ? . 2_544
C(6) H(36) 3.302 ? . 3_465
C(6) H(37) 3.495 ? . 3_465
C(6) H(42) 3.520 ? . 2_544
C(7) H(21) 3.178 ? . 3_465
C(8) H(28) 3.560 ? . 2_545
C(10) H(23) 3.083 ? . 3_465
C(11) H(28) 3.382 ? . 2_545
C(11) H(43) 3.362 ? . .
C(12) H(2) 2.909 ? . 4_565
C(12) H(13) 3.515 ? . 4_575
C(12) H(34) 3.463 ? . 3_465
C(12) H(43) 3.481 ? . .
C(13) H(23) 3.478 ? . 3_465
C(13) H(35) 3.444 ? . 3_465
C(14) H(4) 3.598 ? . 4_575
C(14) H(15) 3.340 ? . 3_465
C(14) H(19) 3.507 ? . 2_555
C(14) H(22) 3.588 ? . 2_555
C(14) H(24) 3.592 ? . 4_575
C(15) H(13) 3.330 ? . 3_565
C(15) H(42) 3.392 ? . 2_544
C(16) H(39) 3.127 ? . 2_544
C(17) H(4) 3.213 ? . 3_565
C(17) H(8) 2.950 ? . 3_565
C(18) H(12) 3.111 ? . 4_574
C(19) H(1) 3.243 ? . 3_565
C(20) H(43) 3.414 ? . 2_554
C(21) H(25) 3.450 ? . 2_545
C(21) H(43) 3.545 ? . .
C(22) H(1) 3.490 ? . 2_555
C(23) H(18) 3.272 ? . 2_555
C(23) H(19) 3.578 ? . 2_555
C(23) H(42) 3.036 ? . .
C(23) H(43) 3.261 ? . .
C(24) H(3) 3.310 ? . 2_555
C(24) H(11) 3.454 ? . .
C(24) H(17) 3.226 ? . 2_555
C(24) H(31) 3.259 ? . 2_545
C(24) H(40) 3.304 ? . .
C(24) H(41) 3.036 ? . .
H(1) C(19) 3.243 ? . 3_465
H(1) C(22) 3.490 ? . 2_544
H(1) H(3) 3.145 ? . 4_564
H(1) H(27) 2.641 ? . 3_465
H(1) H(28) 3.135 ? . 3_465
H(1) H(29) 3.481 ? . 3_465
H(1) H(37) 2.649 ? . 2_544
H(1) H(38) 3.532 ? . 2_544
H(1) H(40) 3.033 ? . 2_544
H(2) Cl(2) 3.274 ? . 2_544
H(2) O(3) 3.337 ? . 4_564
H(2) C(12) 2.909 ? . 4_564
H(2) H(5) 3.302 ? . 4_565
H(2) H(9) 2.535 ? . 4_564
H(2) H(10) 2.606 ? . 4_564
H(2) H(27) 3.393 ? . 3_465
H(2) H(38) 3.303 ? . 3_465
H(2) H(40) 3.259 ? . 2_544
H(2) H(42) 3.111 ? . 2_544
H(3) Cl(2) 3.236 ? . 2_544
H(3) C(24) 3.310 ? . 2_544
H(3) H(1) 3.145 ? . 4_565
H(3) H(5) 2.780 ? . 4_565
H(3) H(28) 3.474 ? . 2_545
H(3) H(29) 3.451 ? . 2_545
H(3) H(37) 3.183 ? . 3_465
H(3) H(38) 3.469 ? . 3_465
H(3) H(42) 2.733 ? . 2_544
H(4) C(14) 3.598 ? . 4_574
H(4) C(17) 3.213 ? . 3_465
H(4) H(12) 3.456 ? . 4_574
H(4) H(13) 3.432 ? . 4_574
H(4) H(14) 3.313 ? . 4_574
H(4) H(21) 2.686 ? . 3_465
H(4) H(22) 2.894 ? . 3_465
H(5) Cl(2) 3.338 ? . 3_464
H(5) C(5) 3.489 ? . 4_564
H(5) H(2) 3.302 ? . 4_564
H(5) H(3) 2.780 ? . 4_564
H(5) H(21) 3.374 ? . 3_465
H(5) H(37) 3.545 ? . 2_544
H(5) H(38) 3.378 ? . 2_544
H(6) Cl(1) 3.223 ? . 1_554
H(6) H(9) 3.428 ? . 1_554
H(6) H(32) 3.276 ? . 2_544
H(6) H(38) 3.495 ? . 2_544
H(6) H(39) 3.555 ? . 2_544
H(7) H(28) 2.751 ? . 2_545
H(8) C(17) 2.950 ? . 3_465
H(8) H(21) 3.191 ? . 3_465
H(8) H(22) 3.116 ? . 3_465
H(8) H(23) 2.163 ? . 3_465
H(8) H(35) 3.245 ? . 3_465
H(8) H(36) 2.995 ? . 3_465
H(8) H(37) 3.492 ? . 3_465
H(9) Cl(1) 3.380 ? . .
H(9) C(4) 3.425 ? . 4_565
H(9) H(2) 2.535 ? . 4_565
H(9) H(6) 3.428 ? . 1_556
H(9) H(31) 3.341 ? . 2_545
H(9) H(32) 3.284 ? . 2_545
H(9) H(43) 3.141 ? . .
H(10) Cl(2) 2.948 ? . 3_465
H(10) C(4) 3.527 ? . 4_565
H(10) H(2) 2.606 ? . 4_565
H(10) H(13) 3.194 ? . 4_575
H(10) H(34) 2.951 ? . 3_465
H(11) Cl(1) 3.031 ? . .
H(11) C(24) 3.454 ? . .
H(11) H(13) 2.982 ? . 4_575
H(11) H(16) 2.864 ? . 2_555
H(11) H(43) 3.048 ? . .
H(12) C(18) 3.111 ? . 4_575
H(12) H(4) 3.456 ? . 4_575
H(12) H(15) 3.427 ? . 3_465
H(12) H(19) 3.490 ? . 2_555
H(12) H(22) 3.048 ? . 2_555
H(12) H(24) 2.929 ? . 4_575
H(12) H(25) 2.920 ? . 4_575
H(12) H(26) 2.953 ? . 4_575
H(12) H(35) 3.330 ? . 3_465
H(13) Cl(1) 3.532 ? . 4_574
H(13) C(12) 3.515 ? . 4_574
H(13) C(15) 3.330 ? . 3_465
H(13) H(4) 3.432 ? . 4_575
H(13) H(10) 3.194 ? . 4_574
H(13) H(11) 2.982 ? . 4_574
H(13) H(15) 2.791 ? . 3_465
H(13) H(16) 2.977 ? . 3_465
H(13) H(24) 3.400 ? . 4_575
H(14) Cl(2) 2.857 ? . 2_554
H(14) H(4) 3.313 ? . 4_575
H(14) H(19) 2.762 ? . 2_555
H(14) H(22) 3.216 ? . 2_555
H(15) Cl(1) 3.409 ? . 2_544
H(15) O(5) 3.354 ? . 3_565
H(15) C(14) 3.340 ? . 3_565
H(15) H(12) 3.427 ? . 3_565
H(15) H(13) 2.791 ? . 3_565
H(15) H(25) 3.404 ? . 2_545
H(16) O(4) 3.121 ? . 2_544
H(16) H(11) 2.864 ? . 2_544
H(16) H(13) 2.977 ? . 3_565
H(16) H(41) 3.416 ? . 2_544
H(16) H(42) 3.534 ? . 2_544
H(17) Cl(1) 3.173 ? . 2_544
H(17) C(24) 3.226 ? . 2_544
H(17) H(40) 3.488 ? . 2_544
H(17) H(41) 3.317 ? . 2_544
H(17) H(42) 2.529 ? . 2_544
H(18) C(23) 3.272 ? . 2_544
H(18) H(39) 2.584 ? . 2_544
H(18) H(40) 3.221 ? . 2_544
H(18) H(41) 3.571 ? . 2_544
H(19) Cl(2) 3.584 ? . 1_554
H(19) O(4) 2.781 ? . 2_544
H(19) C(14) 3.507 ? . 2_544
H(19) C(23) 3.578 ? . 2_544
H(19) H(12) 3.490 ? . 2_544
H(19) H(14) 2.762 ? . 2_544
H(19) H(30) 3.106 ? . 2_544
H(19) H(39) 2.788 ? . 2_544
H(20) Cl(1) 2.929 ? . 1_554
H(20) Cl(2) 3.168 ? . 1_554
H(21) C(1) 3.367 ? . 3_565
H(21) C(2) 3.007 ? . 3_565
H(21) C(3) 3.469 ? . 3_565
H(21) C(7) 3.178 ? . 3_565
H(21) H(4) 2.686 ? . 3_565
H(21) H(5) 3.374 ? . 3_565
H(21) H(8) 3.191 ? . 3_565
H(22) O(5) 3.496 ? . 3_565
H(22) C(14) 3.588 ? . 2_544
H(22) H(4) 2.894 ? . 3_565
H(22) H(8) 3.116 ? . 3_565
H(22) H(12) 3.048 ? . 2_544
H(22) H(14) 3.216 ? . 2_544
H(22) H(26) 3.150 ? . 3_565
H(23) O(5) 2.913 ? . 3_565
H(23) C(10) 3.083 ? . 3_565
H(23) C(13) 3.478 ? . 3_565
H(23) H(8) 2.163 ? . 3_565
H(24) Cl(1) 3.123 ? . 1_554
H(24) C(14) 3.592 ? . 4_574
H(24) H(12) 2.929 ? . 4_574
H(24) H(13) 3.400 ? . 4_574
H(25) C(21) 3.450 ? . 2_554
H(25) H(12) 2.920 ? . 4_574
H(25) H(15) 3.404 ? . 2_554
H(25) H(33) 2.737 ? . 2_554
H(25) H(35) 3.396 ? . 2_554
H(26) H(12) 2.953 ? . 4_574
H(26) H(22) 3.150 ? . 3_465
H(27) C(2) 3.434 ? . 3_565
H(27) C(3) 2.823 ? . 3_565
H(27) C(4) 3.248 ? . 3_565
H(27) H(1) 2.641 ? . 3_565
H(27) H(2) 3.393 ? . 3_565
H(28) O(2) 2.961 ? . 2_554
H(28) C(8) 3.560 ? . 2_554
H(28) C(11) 3.382 ? . 2_554
H(28) H(1) 3.135 ? . 3_565
H(28) H(3) 3.474 ? . 2_554
H(28) H(7) 2.751 ? . 2_554
H(29) Cl(1) 3.084 ? . 1_554
H(29) H(1) 3.481 ? . 3_565
H(29) H(3) 3.451 ? . 2_554
H(30) Cl(2) 3.422 ? . 2_554
H(30) H(19) 3.106 ? . 2_555
H(31) Cl(2) 3.369 ? . 2_554
H(31) O(2) 2.840 ? . 2_554
H(31) C(24) 3.259 ? . 2_554
H(31) H(9) 3.341 ? . 2_554
H(31) H(33) 3.253 ? . 2_554
H(31) H(43) 2.585 ? . 2_554
H(32) H(6) 3.276 ? . 2_555
H(32) H(9) 3.284 ? . 2_554
H(33) H(25) 2.737 ? . 2_545
H(33) H(31) 3.253 ? . 2_545
H(33) H(43) 3.053 ? . .
H(34) O(3) 2.966 ? . 3_565
H(34) C(12) 3.463 ? . 3_565
H(34) H(10) 2.951 ? . 3_565
H(34) H(43) 3.294 ? . .
H(35) O(5) 3.090 ? . 3_565
H(35) C(13) 3.444 ? . 3_565
H(35) H(8) 3.245 ? . 3_565
H(35) H(12) 3.330 ? . 3_565
H(35) H(25) 3.396 ? . 2_545
H(36) C(1) 3.481 ? . 3_565
H(36) C(2) 3.570 ? . 3_565
H(36) C(3) 3.480 ? . 3_565
H(36) C(4) 3.346 ? . 3_565
H(36) C(5) 3.235 ? . 3_565
H(36) C(6) 3.302 ? . 3_565
H(36) H(8) 2.995 ? . 3_565
H(37) O(3) 3.468 ? . 3_565
H(37) C(3) 3.262 ? . 2_555
H(37) C(5) 3.217 ? . 3_565
H(37) C(6) 3.495 ? . 3_565
H(37) H(1) 2.649 ? . 2_555
H(37) H(3) 3.183 ? . 3_565
H(37) H(5) 3.545 ? . 2_555
H(37) H(8) 3.492 ? . 3_565
H(38) C(4) 3.244 ? . 3_565
H(38) C(5) 3.356 ? . 3_565
H(38) H(1) 3.532 ? . 2_555
H(38) H(2) 3.303 ? . 3_565
H(38) H(3) 3.469 ? . 3_565
H(38) H(5) 3.378 ? . 2_555
H(38) H(6) 3.495 ? . 2_555
H(39) C(16) 3.127 ? . 2_555
H(39) H(6) 3.555 ? . 2_555
H(39) H(18) 2.584 ? . 2_555
H(39) H(19) 2.788 ? . 2_555
H(40) C(2) 3.308 ? . 2_555
H(40) C(3) 2.864 ? . 2_555
H(40) C(4) 3.019 ? . 2_555
H(40) C(24) 3.304 ? . .
H(40) H(1) 3.033 ? . 2_555
H(40) H(2) 3.259 ? . 2_555
H(40) H(17) 3.488 ? . 2_555
H(40) H(18) 3.221 ? . 2_555
H(40) H(42) 2.584 ? . .
H(40) H(43) 3.159 ? . .
H(41) C(24) 3.036 ? . .
H(41) H(16) 3.416 ? . 2_555
H(41) H(17) 3.317 ? . 2_555
H(41) H(18) 3.571 ? . 2_555
H(41) H(42) 2.611 ? . .
H(41) H(43) 2.569 ? . .
H(42) C(4) 3.045 ? . 2_555
H(42) C(5) 2.813 ? . 2_555
H(42) C(6) 3.520 ? . 2_555
H(42) C(15) 3.392 ? . 2_555
H(42) C(23) 3.036 ? . .
H(42) H(2) 3.111 ? . 2_555
H(42) H(3) 2.733 ? . 2_555
H(42) H(16) 3.534 ? . 2_555
H(42) H(17) 2.529 ? . 2_555
H(42) H(40) 2.584 ? . .
H(42) H(41) 2.611 ? . .
H(43) O(2) 2.367 ? . .
H(43) C(11) 3.362 ? . .
H(43) C(12) 3.481 ? . .
H(43) C(20) 3.414 ? . 2_545
H(43) C(21) 3.545 ? . .
H(43) C(23) 3.261 ? . .
H(43) H(9) 3.141 ? . .
H(43) H(11) 3.048 ? . .
H(43) H(31) 2.585 ? . 2_545
H(43) H(33) 3.053 ? . .
H(43) H(34) 3.294 ? . .
H(43) H(40) 3.159 ? . .
H(43) H(41) 2.569 ? . .

loop_
_geom_torsion_atom_site_label_1
_geom_torsion_atom_site_label_2
_geom_torsion_atom_site_label_3
_geom_torsion_atom_site_label_4
_geom_torsion
_geom_torsion_publ_flag
_geom_torsion_site_symmetry_1
_geom_torsion_site_symmetry_2
_geom_torsion_site_symmetry_3
_geom_torsion_site_symmetry_4
P(1) Ru(1) P(2) C(18) 106.4(2) ? . . . .
P(1) Ru(1) P(2) C(19) -12.4(2) ? . . . .
P(1) Ru(1) P(2) C(20) -138.0(2) ? . . . .
P(2) Ru(1) P(1) C(15) -178.9(2) ? . . . .
P(2) Ru(1) P(1) C(16) -64.9(2) ? . . . .
P(2) Ru(1) P(1) C(17) 58.2(3) ? . . . .
P(1) Ru(1) P(3) C(21) -55.9(2) ? . . . .
P(1) Ru(1) P(3) C(22) 61.9(2) ? . . . .
P(1) Ru(1) P(3) C(23) -179.7(2) ? . . . .
P(3) Ru(1) P(1) C(15) 88.4(2) ? . . . .
P(3) Ru(1) P(1) C(16) -157.6(2) ? . . . .
P(3) Ru(1) P(1) C(17) -34.5(2) ? . . . .
P(1) Ru(1) O(1) C(1) 86.0(4) ? . . . .
O(1) Ru(1) P(1) C(15) -96.4(2) ? . . . .
O(1) Ru(1) P(1) C(16) 17.7(2) ? . . . .
O(1) Ru(1) P(1) C(17) 140.7(3) ? . . . .
P(1) Ru(1) C(8) C(6) -73.2(3) ? . . . .
P(1) Ru(1) C(8) C(9) 165.6(3) ? . . . .
C(8) Ru(1) P(1) C(15) -18.1(3) ? . . . .
C(8) Ru(1) P(1) C(16) 96.0(2) ? . . . .
C(8) Ru(1) P(1) C(17) -140.9(3) ? . . . .
P(1) Ru(1) C(9) C(8) -18.4(4) ? . . . .
P(1) Ru(1) C(9) C(10) -150.2(2) ? . . . .
P(1) Ru(1) C(9) C(11) 91.7(5) ? . . . .
C(9) Ru(1) P(1) C(15) -7.1(3) ? . . . .
C(9) Ru(1) P(1) C(16) 106.9(3) ? . . . .
C(9) Ru(1) P(1) C(17) -130.0(3) ? . . . .
P(1) Ru(1) C(10) C(9) 66.9(5) ? . . . .
P(1) Ru(1) C(10) C(13) -178.9(3) ? . . . .
C(10) Ru(1) P(1) C(15) -52.4(4) ? . . . .
C(10) Ru(1) P(1) C(16) 61.7(4) ? . . . .
C(10) Ru(1) P(1) C(17) -175.3(4) ? . . . .
P(2) Ru(1) P(3) C(21) -156.5(2) ? . . . .
P(2) Ru(1) P(3) C(22) -38.7(2) ? . . . .
P(2) Ru(1) P(3) C(23) 79.6(2) ? . . . .
P(3) Ru(1) P(2) C(18) -161.5(2) ? . . . .
P(3) Ru(1) P(2) C(19) 79.6(2) ? . . . .
P(3) Ru(1) P(2) C(20) -46.0(2) ? . . . .
P(2) Ru(1) O(1) C(1) -172.6(4) ? . . . .
O(1) Ru(1) P(2) C(18) 24.5(2) ? . . . .
O(1) Ru(1) P(2) C(19) -94.4(2) ? . . . .
O(1) Ru(1) P(2) C(20) 140.0(3) ? . . . .
P(2) Ru(1) C(8) C(6) 51.7(6) ? . . . .
P(2) Ru(1) C(8) C(9) -69.5(5) ? . . . .
C(8) Ru(1) P(2) C(18) -17.1(4) ? . . . .
C(8) Ru(1) P(2) C(19) -136.0(4) ? . . . .
C(8) Ru(1) P(2) C(20) 98.4(4) ? . . . .
P(2) Ru(1) C(9) C(8) 150.9(2) ? . . . .
P(2) Ru(1) C(9) C(10) 19.2(4) ? . . . .
P(2) Ru(1) C(9) C(11) -98.9(5) ? . . . .
C(9) Ru(1) P(2) C(18) -65.1(3) ? . . . .
C(9) Ru(1) P(2) C(19) 176.1(3) ? . . . .
C(9) Ru(1) P(2) C(20) 50.5(3) ? . . . .
P(2) Ru(1) C(10) C(9) -165.5(3) ? . . . .
P(2) Ru(1) C(10) C(13) -51.3(4) ? . . . .
C(10) Ru(1) P(2) C(18) -53.5(2) ? . . . .
C(10) Ru(1) P(2) C(19) -172.4(2) ? . . . .
C(10) Ru(1) P(2) C(20) 62.0(3) ? . . . .
P(3) Ru(1) O(1) C(1) 128.5(9) ? . . . .
O(1) Ru(1) P(3) C(21) -98.0(11) ? . . . .
O(1) Ru(1) P(3) C(22) 19.8(11) ? . . . .
O(1) Ru(1) P(3) C(23) 138.1(10) ? . . . .
P(3) Ru(1) C(8) C(6) -165.6(3) ? . . . .
P(3) Ru(1) C(8) C(9) 73.2(3) ? . . . .
C(8) Ru(1) P(3) C(21) 37.3(2) ? . . . .
C(8) Ru(1) P(3) C(22) 155.1(2) ? . . . .
C(8) Ru(1) P(3) C(23) -86.5(2) ? . . . .
P(3) Ru(1) C(9) C(8) -113.0(3) ? . . . .
P(3) Ru(1) C(9) C(10) 115.2(3) ? . . . .
P(3) Ru(1) C(9) C(11) -2.9(5) ? . . . .
C(9) Ru(1) P(3) C(21) 72.5(3) ? . . . .
C(9) Ru(1) P(3) C(22) -169.7(3) ? . . . .
C(9) Ru(1) P(3) C(23) -51.3(3) ? . . . .
P(3) Ru(1) C(10) C(9) -71.5(3) ? . . . .
P(3) Ru(1) C(10) C(13) 42.8(5) ? . . . .
C(10) Ru(1) P(3) C(21) 107.7(2) ? . . . .
C(10) Ru(1) P(3) C(22) -134.5(2) ? . . . .
C(10) Ru(1) P(3) C(23) -16.1(3) ? . . . .
O(1) Ru(1) C(8) C(6) 9.4(3) ? . . . .
O(1) Ru(1) C(8) C(9) -111.8(3) ? . . . .
C(8) Ru(1) O(1) C(1) -8.1(4) ? . . . .
O(1) Ru(1) C(9) C(8) 65.8(3) ? . . . .
O(1) Ru(1) C(9) C(10) -66.0(3) ? . . . .
O(1) Ru(1) C(9) C(11) 176.0(5) ? . . . .
C(9) Ru(1) O(1) C(1) -42.1(4) ? . . . .
O(1) Ru(1) C(10) C(9) 111.6(3) ? . . . .
O(1) Ru(1) C(10) C(13) -134.1(5) ? . . . .
C(10) Ru(1) O(1) C(1) -76.5(4) ? . . . .
C(8) Ru(1) C(9) C(10) -131.8(5) ? . . . .
C(8) Ru(1) C(9) C(11) 110.1(7) ? . . . .
C(9) Ru(1) C(8) C(6) 121.2(5) ? . . . .
C(8) Ru(1) C(10) C(9) 29.2(3) ? . . . .
C(8) Ru(1) C(10) C(13) 143.4(5) ? . . . .
C(10) Ru(1) C(8) C(6) 91.7(3) ? . . . .
C(10) Ru(1) C(8) C(9) -29.5(3) ? . . . .
C(9) Ru(1) C(10) C(13) 114.2(6) ? . . . .
C(10) Ru(1) C(9) C(8) 131.8(5) ? . . . .
C(10) Ru(1) C(9) C(11) -118.1(7) ? . . . .
Ru(1) O(1) C(1) C(2) -173.1(4) ? . . . .
Ru(1) O(1) C(1) C(6) 4.6(6) ? . . . .
C(12) O(3) C(11) O(2) 13.8(9) ? . . . .
C(12) O(3) C(11) C(9) -172.1(5) ? . . . .
C(14) O(5) C(13) O(4) -1.7(8) ? . . . .
C(14) O(5) C(13) C(10) 178.4(4) ? . . . .
O(1) C(1) C(2) C(3) 176.2(5) ? . . . .
O(1) C(1) C(2) C(7) -1.5(9) ? . . . .
O(1) C(1) C(6) C(5) -175.6(5) ? . . . .
O(1) C(1) C(6) C(8) 4.9(8) ? . . . .
C(2) C(1) C(6) C(5) 2.1(8) ? . . . .
C(2) C(1) C(6) C(8) -177.3(5) ? . . . .
C(6) C(1) C(2) C(3) -1.5(8) ? . . . .
C(6) C(1) C(2) C(7) -179.2(5) ? . . . .
C(1) C(2) C(3) C(4) -0.5(9) ? . . . .
C(7) C(2) C(3) C(4) 177.1(6) ? . . . .
C(2) C(3) C(4) C(5) 1.8(10) ? . . . .
C(3) C(4) C(5) C(6) -1.2(9) ? . . . .
C(4) C(5) C(6) C(1) -0.8(8) ? . . . .
C(4) C(5) C(6) C(8) 178.7(5) ? . . . .
C(1) C(6) C(8) Ru(1) -10.8(6) ? . . . .
C(1) C(6) C(8) C(9) 65.1(8) ? . . . .
C(5) C(6) C(8) Ru(1) 169.8(4) ? . . . .
C(5) C(6) C(8) C(9) -114.3(6) ? . . . .
Ru(1) C(8) C(9) C(10) 57.5(5) ? . . . .
Ru(1) C(8) C(9) C(11) -127.9(5) ? . . . .
C(6) C(8) C(9) Ru(1) -95.9(5) ? . . . .
C(6) C(8) C(9) C(10) -38.5(9) ? . . . .
C(6) C(8) C(9) C(11) 136.2(6) ? . . . .
Ru(1) C(9) C(10) C(13) -120.0(5) ? . . . .
Ru(1) C(9) C(11) O(2) -37.0(10) ? . . . .
Ru(1) C(9) C(11) O(3) 149.4(4) ? . . . .
C(8) C(9) C(10) Ru(1) -57.5(5) ? . . . .
C(8) C(9) C(10) C(13) -177.5(5) ? . . . .
C(8) C(9) C(11) O(2) 53.0(9) ? . . . .
C(8) C(9) C(11) O(3) -120.6(5) ? . . . .
C(10) C(9) C(11) O(2) -132.3(7) ? . . . .
C(10) C(9) C(11) O(3) 54.1(7) ? . . . .
C(11) C(9) C(10) Ru(1) 128.2(6) ? . . . .
C(11) C(9) C(10) C(13) 8.2(8) ? . . . .
Ru(1) C(10) C(13) O(4) -63.3(8) ? . . . .
Ru(1) C(10) C(13) O(5) 116.5(4) ? . . . .
C(9) C(10) C(13) O(4) 22.4(9) ? . . . .
C(9) C(10) C(13) O(5) -157.7(5) ? . . . .
